data_2229913
loop_
_publ_author_name
'Shakuntala, K.'
'Foro, Sabine'
'Gowda, B. Thimme'

_publ_section_title
;
 2,4-Dichloroanilinium 4-chlorobenzenesulfonate monohydrate
;
_journal_coeditor_code BQ2293
_journal_issue 5
_journal_name_full 'Acta Crystallographica Section E'
_journal_page_first o1077
_journal_paper_doi 10.1107/S1600536811012463
_journal_volume 67
_journal_year 2011
_chemical_formula_iupac 'C6 H6 Cl2 N +, C6 H4 Cl O3 S -, H2 O'
_chemical_formula_moiety 'C6 H6 Cl2 N +, C6 H4 Cl O3 S -, H2 O'
_chemical_formula_sum 'C12 H12 Cl3 N O4 S'
_chemical_formula_weight 372.64
_chemical_name_systematic
;
2,4-Dichloroanilinium 4-chlorobenzenesulfonate monohydrate
;
_space_group_IT_number 2
_symmetry_cell_setting triclinic
_symmetry_space_group_name_Hall '-P 1'
_symmetry_space_group_name_H-M 'P -1'
_atom_sites_solution_hydrogens geom
_atom_sites_solution_primary direct
_atom_sites_solution_secondary difmap
_audit_creation_method SHELXL-97
_cell_angle_alpha 90.990(10)
_cell_angle_beta 99.560(10)
_cell_angle_gamma 90.680(10)
_cell_formula_units_Z 4
_cell_length_a 7.7589(8)
_cell_length_b 14.143(2)
_cell_length_c 14.358(2)
_cell_measurement_reflns_used 2092
_cell_measurement_temperature 293(2)
_cell_measurement_theta_max 27.92
_cell_measurement_theta_min 2.64
_cell_volume 1553.3(4)
_computing_cell_refinement
;
CrysAlis RED (Oxford Diffraction, 2009)
;
_computing_data_collection
;
CrysAlis CCD (Oxford Diffraction, 2009)
;
_computing_data_reduction
;
CrysAlis RED (Oxford Diffraction, 2009)
;
_computing_molecular_graphics 'PLATON (Spek, 2009)'
_computing_publication_material 'SHELXL97 (Sheldrick, 2008)'
_computing_structure_refinement 'SHELXL97 (Sheldrick, 2008)'
_computing_structure_solution 'SHELXS97 (Sheldrick, 2008)'
_diffrn_ambient_temperature 293(2)
_diffrn_measured_fraction_theta_full 0.997
_diffrn_measured_fraction_theta_max 0.997
_diffrn_measurement_device_type
;
Oxford Diffraction Xcalibur diffractometer
with a Sapphire CCD detector
;
_diffrn_measurement_method
;
Rotation method data acquisition using \w and \f
;
_diffrn_radiation_monochromator graphite
_diffrn_radiation_source 'fine-focus sealed tube'
_diffrn_radiation_type MoK\a
_diffrn_radiation_wavelength 0.71073
_diffrn_reflns_av_R_equivalents 0.0380
_diffrn_reflns_av_sigmaI/netI 0.1406
_diffrn_reflns_limit_h_max 9
_diffrn_reflns_limit_h_min -7
_diffrn_reflns_limit_k_max 17
_diffrn_reflns_limit_k_min -17
_diffrn_reflns_limit_l_max 17
_diffrn_reflns_limit_l_min -16
_diffrn_reflns_number 11006
_diffrn_reflns_theta_full 26.37
_diffrn_reflns_theta_max 26.37
_diffrn_reflns_theta_min 2.66
_diffrn_standards_decay_% 0
_exptl_absorpt_coefficient_mu 0.737
_exptl_absorpt_correction_T_max 0.9571
_exptl_absorpt_correction_T_min 0.7571
_exptl_absorpt_correction_type multi-scan
_exptl_absorpt_process_details
;
(CrysAlis RED; Oxford Diffraction, 2009)
;
_exptl_crystal_colour colorless
_exptl_crystal_density_diffrn 1.593
_exptl_crystal_density_method 'not measured'
_exptl_crystal_description rod
_exptl_crystal_F_000 760
_exptl_crystal_size_max 0.40
_exptl_crystal_size_mid 0.16
_exptl_crystal_size_min 0.06
_refine_diff_density_max 0.231
_refine_diff_density_min -0.246
_refine_ls_extinction_method none
_refine_ls_goodness_of_fit_ref 0.841
_refine_ls_hydrogen_treatment mixed
_refine_ls_matrix_type full
_refine_ls_number_parameters 409
_refine_ls_number_reflns 6341
_refine_ls_number_restraints 18
_refine_ls_restrained_S_all 0.842
_refine_ls_R_factor_all 0.1673
_refine_ls_R_factor_gt 0.0513
_refine_ls_shift/su_max 0.008
_refine_ls_shift/su_mean 0.000
_refine_ls_structure_factor_coef Fsqd
_refine_ls_weighting_details 'calc w=1/[\s^2^(Fo^2^)+(0.0253P)^2^] where P=(Fo^2^+2Fc^2^)/3'
_refine_ls_weighting_scheme calc
_refine_ls_wR_factor_gt 0.0637
_refine_ls_wR_factor_ref 0.0812
_reflns_number_gt 2585
_reflns_number_total 6341
_reflns_threshold_expression I>2sigma(I)
_cod_data_source_file bq2293.cif
_cod_data_source_block I
_cod_original_cell_volume 1553.3(3)
_cod_database_code 2229913
_cod_database_fobs_code 2229913

loop_
_symmetry_equiv_pos_as_xyz
'x, y, z'
'-x, -y, -z'

loop_
_atom_site_type_symbol
_atom_site_label
_atom_site_fract_x
_atom_site_fract_y
_atom_site_fract_z
_atom_site_U_iso_or_equiv
_atom_site_adp_type
_atom_site_calc_flag
_atom_site_refinement_flags
_atom_site_occupancy
_atom_site_disorder_assembly
_atom_site_disorder_group
Cl Cl1 1.16798(13) 0.34833(8) 0.45361(8) 0.0716(4) Uani d . 1 . .
S S1 0.83184(12) 0.59893(7) 0.12314(7) 0.0428(3) Uani d U 1 . .
O O1 0.9760(3) 0.6154(2) 0.0733(2) 0.0761(10) Uani d . 1 . .
O O2 0.7727(3) 0.68469(18) 0.16210(19) 0.0660(8) Uani d U 1 . .
O O3 0.6928(3) 0.54560(17) 0.06588(16) 0.0513(7) Uani d U 1 . .
C C1 0.9151(4) 0.5269(3) 0.2179(3) 0.0324(9) Uani d . 1 . .
C C2 0.9687(4) 0.5667(3) 0.3058(3) 0.0473(11) Uani d . 1 . .
H H2 0.9525 0.6308 0.3163 0.057 Uiso calc R 1 . .
C C3 1.0466(5) 0.5113(3) 0.3786(3) 0.0522(11) Uani d . 1 . .
H H3 1.0842 0.5378 0.4384 0.063 Uiso calc R 1 . .
C C4 1.0680(4) 0.4174(3) 0.3621(3) 0.0447(11) Uani d . 1 . .
C C5 1.0119(5) 0.3772(3) 0.2755(3) 0.0539(12) Uani d . 1 . .
H H5 1.0249 0.3127 0.2653 0.065 Uiso calc R 1 . .
C C6 0.9360(4) 0.4332(3) 0.2034(3) 0.0494(11) Uani d . 1 . .
H H6 0.8983 0.4064 0.1438 0.059 Uiso calc R 1 . .
Cl Cl2 0.38560(13) 0.65629(7) 0.28843(8) 0.0665(3) Uani d . 1 . .
Cl Cl3 0.65092(13) 0.32972(8) 0.42426(8) 0.0766(4) Uani d . 1 . .
N N1 0.3174(4) 0.5540(2) 0.1014(2) 0.0409(9) Uani d D 1 . .
H H11N 0.207(3) 0.572(2) 0.107(2) 0.049 Uiso d D 1 . .
H H12N 0.302(4) 0.520(2) 0.0444(17) 0.049 Uiso d D 1 . .
H H13N 0.370(4) 0.6097(16) 0.096(2) 0.049 Uiso d D 1 . .
C C7 0.3979(4) 0.4994(3) 0.1817(3) 0.0347(9) Uani d . 1 . .
C C8 0.4360(4) 0.5398(3) 0.2709(3) 0.0386(10) Uani d . 1 . .
C C9 0.5141(4) 0.4879(3) 0.3451(3) 0.0478(11) Uani d . 1 . .
H H9 0.5404 0.5150 0.4053 0.057 Uiso calc R 1 . .
C C10 0.5531(4) 0.3955(3) 0.3298(3) 0.0461(11) Uani d . 1 . .
C C11 0.5190(4) 0.3543(3) 0.2417(3) 0.0494(11) Uani d . 1 . .
H H11 0.5487 0.2918 0.2319 0.059 Uiso calc R 1 . .
C C12 0.4399(4) 0.4075(3) 0.1685(3) 0.0446(11) Uani d . 1 . .
H H12 0.4143 0.3802 0.1083 0.054 Uiso calc R 1 . .
Cl Cl4 0.59083(14) -0.14370(8) 0.45223(8) 0.0731(4) Uani d . 1 . .
S S2 0.73669(12) 0.10495(7) 0.12039(7) 0.0406(3) Uani d U 1 . .
O O4 0.8462(3) 0.05186(18) 0.06669(17) 0.0506(7) Uani d U 1 . .
O O5 0.8168(3) 0.19290(18) 0.15824(18) 0.0641(8) Uani d U 1 . .
O O6 0.5644(3) 0.1171(2) 0.06778(19) 0.0699(9) Uani d . 1 . .
C C13 0.7069(4) 0.0346(3) 0.2159(3) 0.0328(9) Uani d . 1 . .
C C14 0.7135(4) 0.0734(3) 0.3042(3) 0.0512(11) Uani d . 1 . .
H H14 0.7418 0.1372 0.3151 0.061 Uiso calc R 1 . .
C C15 0.6781(5) 0.0181(3) 0.3773(3) 0.0569(12) Uani d . 1 . .
H H15 0.6818 0.0445 0.4375 0.068 Uiso calc R 1 . .
C C16 0.6378(4) -0.0750(3) 0.3607(3) 0.0451(11) Uani d . 1 . .
C C17 0.6327(5) -0.1152(3) 0.2739(3) 0.0551(12) Uani d . 1 . .
H H17 0.6061 -0.1792 0.2635 0.066 Uiso calc R 1 . .
C C18 0.6676(5) -0.0592(3) 0.2012(3) 0.0538(12) Uani d . 1 . .
H H18 0.6643 -0.0860 0.1413 0.065 Uiso calc R 1 . .
Cl Cl5 0.72539(12) -0.15530(7) 0.71771(7) 0.0605(3) Uani d . 1 . .
Cl Cl6 0.92906(13) 0.17163(8) 0.58487(8) 0.0729(4) Uani d . 1 . .
N N2 0.7614(4) -0.0527(2) 0.9026(2) 0.0405(9) Uani d D 1 . .
H H21N 0.644(2) -0.062(2) 0.900(2) 0.049 Uiso d D 1 . .
H H22N 0.785(4) -0.015(2) 0.9571(17) 0.049 Uiso d D 1 . .
H H23N 0.823(4) -0.1072(16) 0.908(2) 0.049 Uiso d D 1 . .
C C19 0.7992(4) 0.0024(3) 0.8240(3) 0.0345(9) Uani d . 1 . .
C C20 0.7885(4) -0.0384(3) 0.7357(3) 0.0360(10) Uani d . 1 . .
C C21 0.8287(4) 0.0129(3) 0.6623(3) 0.0461(11) Uani d . 1 . .
H H21 0.8226 -0.0147 0.6026 0.055 Uiso calc R 1 . .
C C22 0.8782(4) 0.1061(3) 0.6782(3) 0.0461(11) Uani d . 1 . .
C C23 0.8912(4) 0.1472(3) 0.7650(3) 0.0534(12) Uani d . 1 . .
H H23 0.9274 0.2100 0.7750 0.064 Uiso calc R 1 . .
C C24 0.8500(4) 0.0946(3) 0.8383(3) 0.0472(11) Uani d . 1 . .
H H24 0.8570 0.1224 0.8981 0.057 Uiso calc R 1 . .
O O7 0.4460(3) 0.7318(2) 0.0649(3) 0.0845(11) Uani d D 1 . .
H H71O 0.549(4) 0.730(3) 0.095(2) 0.101 Uiso d D 1 . .
H H72O 0.450(5) 0.757(3) 0.013(2) 0.101 Uiso d D 1 . .
O O8 0.0953(4) 0.2321(2) 0.0594(2) 0.0762(10) Uani d D 1 . .
H H81O 0.079(5) 0.256(3) 0.007(2) 0.091 Uiso d D 1 . .
H H82O -0.004(4) 0.225(3) 0.075(3) 0.091 Uiso d D 1 . .

loop_
_atom_site_aniso_label
_atom_site_aniso_U_11
_atom_site_aniso_U_22
_atom_site_aniso_U_33
_atom_site_aniso_U_12
_atom_site_aniso_U_13
_atom_site_aniso_U_23
Cl1 0.0821(8) 0.0756(9) 0.0568(8) 0.0228(6) 0.0064(6) 0.0255(7)
S1 0.0377(6) 0.0442(7) 0.0456(7) 0.0034(5) 0.0033(5) 0.0096(5)
O1 0.0391(15) 0.111(3) 0.086(2) 0.0155(15) 0.0234(15) 0.063(2)
O2 0.0791(19) 0.0450(16) 0.065(2) 0.0196(13) -0.0149(15) -0.0021(12)
O3 0.0536(15) 0.0588(18) 0.0377(18) -0.0021(12) -0.0035(11) 0.0008(12)
C1 0.031(2) 0.031(3) 0.034(3) 0.0002(18) 0.0031(17) 0.003(2)
C2 0.067(3) 0.032(3) 0.044(3) -0.002(2) 0.012(2) 0.003(2)
C3 0.071(3) 0.050(3) 0.034(3) -0.003(2) 0.004(2) 0.001(2)
C4 0.043(2) 0.051(3) 0.041(3) 0.004(2) 0.006(2) 0.011(2)
C5 0.067(3) 0.036(3) 0.054(3) 0.006(2) 0.000(2) -0.007(2)
C6 0.063(3) 0.038(3) 0.040(3) 0.009(2) -0.011(2) -0.009(2)
Cl2 0.0937(8) 0.0391(7) 0.0702(9) -0.0015(6) 0.0252(6) -0.0063(6)
Cl3 0.0746(8) 0.0844(10) 0.0662(9) 0.0040(6) -0.0051(6) 0.0361(7)
N1 0.037(2) 0.045(3) 0.041(2) -0.0020(17) 0.0088(19) 0.0030(19)
C7 0.027(2) 0.037(3) 0.039(3) -0.0050(18) 0.0020(18) 0.009(2)
C8 0.043(2) 0.033(3) 0.041(3) -0.0060(19) 0.012(2) -0.003(2)
C9 0.053(3) 0.057(3) 0.033(3) -0.011(2) 0.005(2) 0.001(2)
C10 0.041(2) 0.047(3) 0.049(3) -0.002(2) 0.002(2) 0.017(2)
C11 0.057(3) 0.038(3) 0.052(3) 0.006(2) 0.003(2) 0.005(2)
C12 0.048(2) 0.038(3) 0.045(3) -0.001(2) 0.001(2) -0.005(2)
Cl4 0.0945(8) 0.0798(9) 0.0496(8) 0.0056(7) 0.0221(6) 0.0264(7)
S2 0.0369(6) 0.0439(7) 0.0414(7) -0.0017(5) 0.0067(5) 0.0070(5)
O4 0.0577(16) 0.0560(17) 0.0412(18) 0.0027(12) 0.0169(11) 0.0013(12)
O5 0.0817(18) 0.0481(16) 0.068(2) -0.0198(13) 0.0294(15) -0.0073(13)
O6 0.0351(15) 0.103(2) 0.072(2) 0.0003(14) 0.0030(14) 0.0520(19)
C13 0.034(2) 0.030(3) 0.034(3) -0.0005(18) 0.0042(18) -0.0015(19)
C14 0.066(3) 0.043(3) 0.042(3) 0.005(2) 0.003(2) -0.003(2)
C15 0.087(3) 0.057(4) 0.026(3) 0.013(3) 0.007(2) -0.004(2)
C16 0.051(2) 0.050(3) 0.036(3) 0.007(2) 0.010(2) 0.007(2)
C17 0.078(3) 0.041(3) 0.047(3) -0.010(2) 0.014(2) -0.001(2)
C18 0.076(3) 0.052(3) 0.035(3) -0.015(2) 0.014(2) -0.005(2)
Cl5 0.0848(8) 0.0356(7) 0.0567(8) -0.0043(6) -0.0006(6) -0.0018(6)
Cl6 0.0835(8) 0.0727(9) 0.0622(8) -0.0099(6) 0.0088(6) 0.0308(7)
N2 0.0316(19) 0.044(3) 0.046(2) 0.0005(17) 0.0062(19) -0.0010(19)
C19 0.026(2) 0.040(3) 0.038(3) 0.0024(18) 0.0059(18) 0.005(2)
C20 0.033(2) 0.032(3) 0.042(3) 0.0005(18) 0.0015(19) 0.002(2)
C21 0.053(3) 0.047(3) 0.035(3) 0.002(2) -0.001(2) 0.001(2)
C22 0.041(2) 0.049(3) 0.047(3) 0.000(2) 0.004(2) 0.017(2)
C23 0.060(3) 0.036(3) 0.062(4) -0.008(2) 0.004(2) 0.005(3)
C24 0.053(3) 0.043(3) 0.044(3) -0.006(2) 0.005(2) -0.004(2)
O7 0.066(2) 0.069(2) 0.114(3) -0.0011(18) -0.002(2) 0.048(2)
O8 0.079(2) 0.062(2) 0.094(3) 0.0067(19) 0.030(2) 0.0388(19)

loop_
_atom_type_symbol
_atom_type_description
_atom_type_scat_dispersion_real
_atom_type_scat_dispersion_imag
_atom_type_scat_source
C C 0.0033 0.0016 'International Tables Vol C Tables 4.2.6.8 and 6.1.1.4'
H H 0.0000 0.0000 'International Tables Vol C Tables 4.2.6.8 and 6.1.1.4'
Cl Cl 0.1484 0.1585 'International Tables Vol C Tables 4.2.6.8 and 6.1.1.4'
N N 0.0061 0.0033 'International Tables Vol C Tables 4.2.6.8 and 6.1.1.4'
O O 0.0106 0.0060 'International Tables Vol C Tables 4.2.6.8 and 6.1.1.4'
S S 0.1246 0.1234 'International Tables Vol C Tables 4.2.6.8 and 6.1.1.4'

loop_
_geom_angle_atom_site_label_1
_geom_angle_atom_site_label_2
_geom_angle_atom_site_label_3
_geom_angle_site_symmetry_1
_geom_angle_site_symmetry_3
_geom_angle
_geom_angle_publ_flag
O2 S1 O3 . . 112.90(15) ?
O2 S1 O1 . . 112.42(19) ?
O3 S1 O1 . . 111.54(18) ?
O2 S1 C1 . . 107.55(17) ?
O3 S1 C1 . . 106.54(16) ?
O1 S1 C1 . . 105.33(15) ?
C6 C1 C2 . . 119.9(4) ?
C6 C1 S1 . . 120.3(3) ?
C2 C1 S1 . . 119.7(3) ?
C1 C2 C3 . . 119.7(4) ?
C1 C2 H2 . . 120.1 ?
C3 C2 H2 . . 120.1 ?
C4 C3 C2 . . 119.3(4) ?
C4 C3 H3 . . 120.4 ?
C2 C3 H3 . . 120.4 ?
C5 C4 C3 . . 121.2(4) ?
C5 C4 Cl1 . . 119.7(4) ?
C3 C4 Cl1 . . 119.1(3) ?
C4 C5 C6 . . 118.9(4) ?
C4 C5 H5 . . 120.5 ?
C6 C5 H5 . . 120.5 ?
C1 C6 C5 . . 120.9(4) ?
C1 C6 H6 . . 119.5 ?
C5 C6 H6 . . 119.5 ?
C7 N1 H11N . . 112(2) ?
C7 N1 H12N . . 113(2) ?
H11N N1 H12N . . 104(3) ?
C7 N1 H13N . . 114(2) ?
H11N N1 H13N . . 102(3) ?
H12N N1 H13N . . 111(3) ?
C12 C7 C8 . . 119.3(4) ?
C12 C7 N1 . . 119.7(4) ?
C8 C7 N1 . . 121.0(4) ?
C9 C8 C7 . . 120.2(4) ?
C9 C8 Cl2 . . 120.1(3) ?
C7 C8 Cl2 . . 119.8(3) ?
C8 C9 C10 . . 119.2(4) ?
C8 C9 H9 . . 120.4 ?
C10 C9 H9 . . 120.4 ?
C11 C10 C9 . . 121.7(4) ?
C11 C10 Cl3 . . 119.3(4) ?
C9 C10 Cl3 . . 119.0(3) ?
C10 C11 C12 . . 118.2(4) ?
C10 C11 H11 . . 120.9 ?
C12 C11 H11 . . 120.9 ?
C7 C12 C11 . . 121.5(4) ?
C7 C12 H12 . . 119.2 ?
C11 C12 H12 . . 119.2 ?
O6 S2 O5 . . 112.63(17) ?
O6 S2 O4 . . 111.72(16) ?
O5 S2 O4 . . 112.72(14) ?
O6 S2 C13 . . 105.10(15) ?
O5 S2 C13 . . 107.66(17) ?
O4 S2 C13 . . 106.43(16) ?
C18 C13 C14 . . 119.3(4) ?
C18 C13 S2 . . 119.7(3) ?
C14 C13 S2 . . 120.9(3) ?
C13 C14 C15 . . 120.1(4) ?
C13 C14 H14 . . 119.9 ?
C15 C14 H14 . . 119.9 ?
C16 C15 C14 . . 119.4(4) ?
C16 C15 H15 . . 120.3 ?
C14 C15 H15 . . 120.3 ?
C17 C16 C15 . . 121.4(4) ?
C17 C16 Cl4 . . 119.3(4) ?
C15 C16 Cl4 . . 119.3(3) ?
C16 C17 C18 . . 118.7(4) ?
C16 C17 H17 . . 120.7 ?
C18 C17 H17 . . 120.7 ?
C13 C18 C17 . . 121.1(4) ?
C13 C18 H18 . . 119.5 ?
C17 C18 H18 . . 119.5 ?
C19 N2 H21N . . 111(2) ?
C19 N2 H22N . . 108(2) ?
H21N N2 H22N . . 100(3) ?
C19 N2 H23N . . 112(2) ?
H21N N2 H23N . . 114(3) ?
H22N N2 H23N . . 111(3) ?
C24 C19 C20 . . 119.8(4) ?
C24 C19 N2 . . 119.8(4) ?
C20 C19 N2 . . 120.5(4) ?
C21 C20 C19 . . 120.4(4) ?
C21 C20 Cl5 . . 119.9(3) ?
C19 C20 Cl5 . . 119.7(3) ?
C20 C21 C22 . . 118.9(4) ?
C20 C21 H21 . . 120.6 ?
C22 C21 H21 . . 120.6 ?
C23 C22 C21 . . 121.5(4) ?
C23 C22 Cl6 . . 119.6(4) ?
C21 C22 Cl6 . . 118.9(3) ?
C22 C23 C24 . . 119.0(4) ?
C22 C23 H23 . . 120.5 ?
C24 C23 H23 . . 120.5 ?
C19 C24 C23 . . 120.5(4) ?
C19 C24 H24 . . 119.8 ?
C23 C24 H24 . . 119.8 ?
H71O O7 H72O . . 108(3) ?
H81O O8 H82O . . 107(3) ?

loop_
_geom_bond_atom_site_label_1
_geom_bond_atom_site_label_2
_geom_bond_site_symmetry_2
_geom_bond_distance
_geom_bond_publ_flag
Cl1 C4 . 1.734(4) ?
S1 O2 . 1.439(3) ?
S1 O3 . 1.440(2) ?
S1 O1 . 1.443(2) ?
S1 C1 . 1.754(3) ?
C1 C6 . 1.354(4) ?
C1 C2 . 1.371(5) ?
C2 C3 . 1.380(5) ?
C2 H2 . 0.9300 ?
C3 C4 . 1.362(5) ?
C3 H3 . 0.9300 ?
C4 C5 . 1.360(5) ?
C5 C6 . 1.372(5) ?
C5 H5 . 0.9300 ?
C6 H6 . 0.9300 ?
Cl2 C8 . 1.721(4) ?
Cl3 C10 . 1.732(4) ?
N1 C7 . 1.455(4) ?
N1 H11N . 0.914(17) ?
N1 H12N . 0.932(17) ?
N1 H13N . 0.896(18) ?
C7 C12 . 1.362(4) ?
C7 C8 . 1.379(5) ?
C8 C9 . 1.366(5) ?
C9 C10 . 1.367(5) ?
C9 H9 . 0.9300 ?
C10 C11 . 1.367(5) ?
C11 C12 . 1.369(5) ?
C11 H11 . 0.9300 ?
C12 H12 . 0.9300 ?
Cl4 C16 . 1.731(4) ?
S2 O6 . 1.436(2) ?
S2 O5 . 1.441(2) ?
S2 O4 . 1.447(2) ?
S2 C13 . 1.752(4) ?
C13 C18 . 1.363(4) ?
C13 C14 . 1.365(5) ?
C14 C15 . 1.382(5) ?
C14 H14 . 0.9300 ?
C15 C16 . 1.358(5) ?
C15 H15 . 0.9300 ?
C16 C17 . 1.356(5) ?
C17 C18 . 1.380(5) ?
C17 H17 . 0.9300 ?
C18 H18 . 0.9300 ?
Cl5 C20 . 1.721(4) ?
Cl6 C22 . 1.738(4) ?
N2 C19 . 1.451(5) ?
N2 H21N . 0.910(17) ?
N2 H22N . 0.928(18) ?
N2 H23N . 0.911(17) ?
C19 C24 . 1.360(4) ?
C19 C20 . 1.374(5) ?
C20 C21 . 1.366(5) ?
C21 C22 . 1.373(5) ?
C21 H21 . 0.9300 ?
C22 C23 . 1.354(5) ?
C23 C24 . 1.377(5) ?
C23 H23 . 0.9300 ?
C24 H24 . 0.9300 ?
O7 H71O . 0.84(2) ?
O7 H72O . 0.84(2) ?
O8 H81O . 0.83(2) ?
O8 H82O . 0.85(2) ?

loop_
_geom_hbond_atom_site_label_D
_geom_hbond_atom_site_label_H
_geom_hbond_atom_site_label_A
_geom_hbond_site_symmetry_A
_geom_hbond_distance_DH
_geom_hbond_distance_HA
_geom_hbond_distance_DA
_geom_hbond_angle_DHA
N1 H11N O1 1_455 0.914(17) 1.89(2) 2.765(4) 160(3)
N1 H12N O3 2_665 0.932(17) 1.827(19) 2.752(4) 171(3)
N1 H13N O7 . 0.896(18) 1.901(19) 2.785(4) 169(3)
N2 H21N O6 2_656 0.910(17) 1.92(2) 2.777(4) 156(3)
N2 H22N O4 1_556 0.928(18) 1.815(18) 2.741(4) 176(3)
N2 H23N O8 2_656 0.911(17) 1.92(2) 2.807(4) 164(3)
O7 H71O O2 . 0.84(2) 1.96(2) 2.778(4) 163(4)
O7 H72O O6 2_665 0.84(2) 2.13(3) 2.879(4) 148(5)
O8 H81O O1 2_665 0.83(2) 2.18(3) 2.900(4) 146(4)
O8 H82O O5 1_455 0.85(2) 2.03(2) 2.830(4) 158(4)

loop_
_geom_torsion_atom_site_label_1
_geom_torsion_atom_site_label_2
_geom_torsion_atom_site_label_3
_geom_torsion_atom_site_label_4
_geom_torsion_site_symmetry_1
_geom_torsion_site_symmetry_2
_geom_torsion_site_symmetry_3
_geom_torsion_site_symmetry_4
_geom_torsion
_geom_torsion_publ_flag
O2 S1 C1 C6 . . . . 162.0(3) ?
O3 S1 C1 C6 . . . . 40.7(3) ?
O1 S1 C1 C6 . . . . -77.9(3) ?
O2 S1 C1 C2 . . . . -21.8(3) ?
O3 S1 C1 C2 . . . . -143.1(3) ?
O1 S1 C1 C2 . . . . 98.3(3) ?
C6 C1 C2 C3 . . . . 1.2(5) ?
S1 C1 C2 C3 . . . . -175.0(3) ?
C1 C2 C3 C4 . . . . -0.5(5) ?
C2 C3 C4 C5 . . . . -0.8(6) ?
C2 C3 C4 Cl1 . . . . 179.4(3) ?
C3 C4 C5 C6 . . . . 1.4(6) ?
Cl1 C4 C5 C6 . . . . -178.8(3) ?
C2 C1 C6 C5 . . . . -0.7(6) ?
S1 C1 C6 C5 . . . . 175.5(3) ?
C4 C5 C6 C1 . . . . -0.6(6) ?
C12 C7 C8 C9 . . . . -0.4(5) ?
N1 C7 C8 C9 . . . . -178.9(3) ?
C12 C7 C8 Cl2 . . . . 179.3(3) ?
N1 C7 C8 Cl2 . . . . 0.8(4) ?
C7 C8 C9 C10 . . . . -0.3(5) ?
Cl2 C8 C9 C10 . . . . -180.0(3) ?
C8 C9 C10 C11 . . . . 1.3(6) ?
C8 C9 C10 Cl3 . . . . -179.6(2) ?
C9 C10 C11 C12 . . . . -1.6(6) ?
Cl3 C10 C11 C12 . . . . 179.3(3) ?
C8 C7 C12 C11 . . . . 0.0(5) ?
N1 C7 C12 C11 . . . . 178.6(3) ?
C10 C11 C12 C7 . . . . 0.9(5) ?
O6 S2 C13 C18 . . . . 73.4(3) ?
O5 S2 C13 C18 . . . . -166.3(3) ?
O4 S2 C13 C18 . . . . -45.2(3) ?
O6 S2 C13 C14 . . . . -103.1(3) ?
O5 S2 C13 C14 . . . . 17.2(3) ?
O4 S2 C13 C14 . . . . 138.3(3) ?
C18 C13 C14 C15 . . . . -0.9(5) ?
S2 C13 C14 C15 . . . . 175.6(3) ?
C13 C14 C15 C16 . . . . 0.4(5) ?
C14 C15 C16 C17 . . . . 0.4(6) ?
C14 C15 C16 Cl4 . . . . -179.2(3) ?
C15 C16 C17 C18 . . . . -0.7(6) ?
Cl4 C16 C17 C18 . . . . 179.0(3) ?
C14 C13 C18 C17 . . . . 0.7(5) ?
S2 C13 C18 C17 . . . . -175.9(3) ?
C16 C17 C18 C13 . . . . 0.1(6) ?
C24 C19 C20 C21 . . . . 0.0(5) ?
N2 C19 C20 C21 . . . . -178.3(3) ?
C24 C19 C20 Cl5 . . . . 179.6(2) ?
N2 C19 C20 Cl5 . . . . 1.3(4) ?
C19 C20 C21 C22 . . . . -0.6(5) ?
Cl5 C20 C21 C22 . . . . 179.8(2) ?
C20 C21 C22 C23 . . . . 1.3(5) ?
C20 C21 C22 Cl6 . . . . -179.9(3) ?
C21 C22 C23 C24 . . . . -1.4(6) ?
Cl6 C22 C23 C24 . . . . 179.8(3) ?
C20 C19 C24 C23 . . . . -0.2(5) ?
N2 C19 C24 C23 . . . . 178.1(3) ?
C22 C23 C24 C19 . . . . 0.8(6) ?
